data_7104204
loop_
_publ_author_name
'Braddock, D Christopher'
'Hermitage, Stephen A'
'Kwok, Lilian'
'Pouwer, Rebecca'
'Redmond, Joanna M'
'White, Andrew J P'

_publ_section_title
;
 The generation and trapping of enantiopure bromonium ions.
;
_journal_issue 9
_journal_name_full 'Chemical communications (Cambridge, England)'
_journal_page_first 1082
_journal_page_last 1084
_journal_paper_doi 10.1039/b816914d
_journal_volume 34
_journal_year 2009
_chemical_formula_moiety 'C8 H8 Br Cl'
_chemical_formula_sum 'C8 H8 Br Cl'
_chemical_formula_weight 219.50
_chemical_name_systematic
;
?
;
_space_group_IT_number 56
_symmetry_cell_setting orthorhombic
_symmetry_space_group_name_Hall '-P 2ab 2ac'
_symmetry_space_group_name_H-M 'P c c n'
_atom_sites_solution_hydrogens geom
_atom_sites_solution_primary direct
_atom_sites_solution_secondary difmap
_audit_creation_method SHELXL-97
_cell_angle_alpha 90
_cell_angle_beta 90
_cell_angle_gamma 90
_cell_formula_units_Z 8
_cell_length_a 15.6605(4)
_cell_length_b 19.4998(5)
_cell_length_c 5.49619(11)
_cell_measurement_reflns_used 6726
_cell_measurement_temperature 173(2)
_cell_measurement_theta_max 31.8224
_cell_measurement_theta_min 3.8403
_cell_volume 1678.41(7)
_computing_cell_refinement 'CrysAlis RED, Oxford Diffraction Ltd'
_computing_data_collection 'CrysAlis CCD, Oxford Diffraction Ltd'
_computing_data_reduction 'CrysAlis RED, Oxford Diffraction Ltd'
_computing_molecular_graphics 'Bruker SHELXTL'
_computing_publication_material 'Bruker SHELXTL'
_computing_structure_refinement 'SHELXL-97 (Sheldrick, 1997)'
_computing_structure_solution 'SHELXS-97 (Sheldrick, 1990)'
_diffrn_ambient_temperature 173(2)
_diffrn_detector_area_resol_mean 15.9863
_diffrn_measured_fraction_theta_full 0.990
_diffrn_measured_fraction_theta_max 0.946
_diffrn_measurement_device_type 'OD Xcalibur 3'
_diffrn_measurement_method 'omega scans'
_diffrn_radiation_monochromator graphite
_diffrn_radiation_source 'Enhance (Mo) X-ray Source'
_diffrn_radiation_type MoK\a
_diffrn_radiation_wavelength 0.71073
_diffrn_reflns_av_R_equivalents 0.0508
_diffrn_reflns_av_sigmaI/netI 0.0466
_diffrn_reflns_limit_h_max 21
_diffrn_reflns_limit_h_min -22
_diffrn_reflns_limit_k_max 28
_diffrn_reflns_limit_k_min -28
_diffrn_reflns_limit_l_max 7
_diffrn_reflns_limit_l_min -8
_diffrn_reflns_number 23570
_diffrn_reflns_theta_full 31.00
_diffrn_reflns_theta_max 31.91
_diffrn_reflns_theta_min 4.04
_diffrn_standards_number 0
_exptl_absorpt_coefficient_mu 5.136
_exptl_absorpt_correction_T_max 1.00000
_exptl_absorpt_correction_T_min 0.36223
_exptl_absorpt_correction_type multi-scan
_exptl_absorpt_process_details
;
CrysAlis RED, Oxford Diffraction Ltd.,
Version 1.171.32.5 (release 08-05-2007 CrysAlis171 .NET)
(compiled May 8 2007,13:10:02)
Empirical absorption correction using spherical harmonics,
implemented in SCALE3 ABSPACK scaling algorithm.
;
_exptl_crystal_colour Colourless
_exptl_crystal_density_diffrn 1.737
_exptl_crystal_density_method 'not measured'
_exptl_crystal_description plates
_exptl_crystal_F_000 864
_exptl_crystal_size_max 0.41
_exptl_crystal_size_mid 0.28
_exptl_crystal_size_min 0.10
_refine_diff_density_max 0.719
_refine_diff_density_min -0.527
_refine_diff_density_rms 0.102
_refine_ls_extinction_method none
_refine_ls_goodness_of_fit_ref 1.087
_refine_ls_hydrogen_treatment constr
_refine_ls_matrix_type full
_refine_ls_number_parameters 118
_refine_ls_number_reflns 2738
_refine_ls_number_restraints 81
_refine_ls_restrained_S_all 1.104
_refine_ls_R_factor_all 0.1011
_refine_ls_R_factor_gt 0.0375
_refine_ls_shift/su_max 0.001
_refine_ls_shift/su_mean 0.000
_refine_ls_structure_factor_coef Fsqd
_refine_ls_weighting_details 'calc w=1/[\s^2^(Fo^2^)+(0.0455P)^2^+1.1679P] where P=(Fo^2^+2Fc^2^)/3'
_refine_ls_weighting_scheme calc
_refine_ls_wR_factor_gt 0.0872
_refine_ls_wR_factor_ref 0.1152
_reflns_number_gt 1471
_reflns_number_total 2738
_reflns_threshold_expression >2sigma(I)
_cod_data_source_file b816914d.txt
_cod_data_source_block Compound_4
_cod_depositor_comments
;
The following automatic conversions were performed:
'_symmetry_cell_setting' value 'Orthorhombic' changed to 'orthorhombic'
according to '/home/saulius/struct/CIF-dictionaries/cif_core.dic'
dictionary named 'cif_core.dic' version 2.4.1 from 2010-06-29.

Automatic conversion script
Id: cif_fix_enum 1527 2010-12-29 10:47:43Z saulius 
;
_cod_original_sg_symbol_H-M Pccn
_cod_database_code 7104204

loop_
_symmetry_equiv_pos_as_xyz
'x, y, z'
'-x+1/2, -y+1/2, z'
'-x, y+1/2, -z+1/2'
'x+1/2, -y, -z+1/2'
'-x, -y, -z'
'x-1/2, y-1/2, -z'
'x, -y-1/2, z-1/2'
'-x-1/2, y, z-1/2'

loop_
_atom_site_label
_atom_site_type_symbol
_atom_site_fract_x
_atom_site_fract_y
_atom_site_fract_z
_atom_site_U_iso_or_equiv
_atom_site_adp_type
_atom_site_occupancy
_atom_site_symmetry_multiplicity
_atom_site_calc_flag
_atom_site_refinement_flags
_atom_site_disorder_assembly
_atom_site_disorder_group
C1 C 0.51719(15) 0.35956(18) 0.2808(6) 0.0430(11) Uani 0.836(2) 1 d PGDU A 1
C2 C 0.4763(2) 0.3232(2) 0.0971(6) 0.0421(11) Uani 0.836(2) 1 d PGDU A 1
H2A H 0.5089 0.3013 -0.0263 0.050 Uiso 0.836(2) 1 calc PR A 1
C3 C 0.3877(2) 0.3187(2) 0.0941(7) 0.0418(13) Uani 0.836(2) 1 d PGDU A 1
H3A H 0.3598 0.2938 -0.0314 0.050 Uiso 0.836(2) 1 calc PR A 1
C4 C 0.34003(15) 0.3507(3) 0.2748(8) 0.0417(13) Uani 0.836(2) 1 d PGDU A 1
H4A H 0.2795 0.3477 0.2727 0.050 Uiso 0.836(2) 1 calc PR A 1
C5 C 0.3809(2) 0.3871(2) 0.4584(7) 0.0420(12) Uani 0.836(2) 1 d PGDU A 1
H5A H 0.3483 0.4089 0.5818 0.050 Uiso 0.836(2) 1 calc PR A 1
C6 C 0.4695(2) 0.3915(2) 0.4614(6) 0.0456(11) Uani 0.836(2) 1 d PGDU A 1
H6A H 0.4974 0.4164 0.5869 0.055 Uiso 0.836(2) 1 calc PR A 1
C7 C 0.6151(3) 0.3615(2) 0.2821(8) 0.0531(12) Uani 0.836(2) 1 d PDU A 1
H7A H 0.6370 0.3389 0.1312 0.064 Uiso 0.836(2) 1 calc PR A 1
C8 C 0.6547(3) 0.4283(2) 0.3071(9) 0.0560(12) Uani 0.836(2) 1 d PDU A 1
H8A H 0.7173 0.4230 0.3215 0.067 Uiso 0.836(2) 1 calc PR A 1
H8B H 0.6335 0.4510 0.4564 0.067 Uiso 0.836(2) 1 calc PR A 1
C1' C 0.5127(8) 0.3772(7) 0.340(2) 0.035(6) Uiso 0.164(2) 1 d PGDU A 2
C2' C 0.4949(10) 0.3333(10) 0.148(3) 0.029(5) Uiso 0.164(2) 1 d PGDU A 2
H2'A H 0.5403 0.3142 0.0553 0.035 Uiso 0.164(2) 1 calc PR A 2
C3' C 0.4108(12) 0.3173(12) 0.091(4) 0.024(5) Uiso 0.164(2) 1 d PGDU A 2
H3'A H 0.3986 0.2872 -0.0407 0.029 Uiso 0.164(2) 1 calc PR A 2
C4' C 0.3444(9) 0.3452(13) 0.226(4) 0.042(7) Uiso 0.164(2) 1 d PGDU A 2
H4'A H 0.2869 0.3343 0.1875 0.050 Uiso 0.164(2) 1 calc PR A 2
C5' C 0.3622(8) 0.3892(13) 0.419(4) 0.023(5) Uiso 0.164(2) 1 d PGDU A 2
H5'A H 0.3168 0.4083 0.5115 0.028 Uiso 0.164(2) 1 calc PR A 2
C6' C 0.4463(10) 0.4052(10) 0.476(3) 0.032(5) Uiso 0.164(2) 1 d PGDU A 2
H6'A H 0.4585 0.4353 0.6074 0.039 Uiso 0.164(2) 1 calc PR A 2
C7' C 0.6067(9) 0.3929(8) 0.397(3) 0.036(3) Uiso 0.164(2) 1 d PDU A 2
H7'A H 0.6122 0.4350 0.4998 0.043 Uiso 0.164(2) 1 calc PR A 2
C8' C 0.6606(11) 0.3984(10) 0.170(3) 0.043(3) Uiso 0.164(2) 1 d PDU A 2
H8'A H 0.6557 0.3567 0.0679 0.052 Uiso 0.164(2) 1 calc PR A 2
H8'B H 0.7214 0.4065 0.2098 0.052 Uiso 0.164(2) 1 calc PR A 2
Cl Cl 0.6568(4) 0.3150(3) 0.5528(10) 0.0609(17) Uani 0.836(2) 1 d PDU A 1
Br Br 0.62710(12) 0.48540(8) 0.0185(4) 0.0411(4) Uani 0.836(2) 1 d PDU A 1
Br' Br 0.6590(5) 0.3121(4) 0.5589(15) 0.0319(15) Uani 0.164(2) 1 d PDU A 2
Cl' Cl 0.6126(15) 0.4731(10) 0.021(4) 0.033(3) Uani 0.164(2) 1 d PDU A 2

loop_
_atom_site_aniso_label
_atom_site_aniso_U_11
_atom_site_aniso_U_22
_atom_site_aniso_U_33
_atom_site_aniso_U_23
_atom_site_aniso_U_13
_atom_site_aniso_U_12
C1 0.037(2) 0.041(2) 0.051(3) 0.000(2) 0.005(2) -0.003(2)
C2 0.038(3) 0.044(3) 0.045(3) -0.005(2) 0.001(2) 0.003(2)
C3 0.039(3) 0.044(3) 0.042(2) 0.0000(19) -0.008(2) -0.001(3)
C4 0.035(2) 0.048(3) 0.041(3) 0.013(2) 0.003(2) 0.002(2)
C5 0.042(3) 0.045(3) 0.039(3) 0.001(2) 0.002(2) 0.002(2)
C6 0.045(3) 0.049(3) 0.043(3) -0.007(2) 0.000(2) -0.003(2)
C7 0.058(3) 0.049(2) 0.052(2) 0.001(2) 0.001(2) 0.003(2)
C8 0.055(3) 0.059(3) 0.054(3) -0.001(2) -0.008(2) -0.006(2)
Cl 0.072(3) 0.056(2) 0.055(2) 0.0193(16) -0.0052(18) 0.0080(19)
Br 0.0525(9) 0.0346(6) 0.0360(3) 0.0072(3) 0.0015(4) 0.0028(5)
Br' 0.031(3) 0.025(2) 0.040(3) 0.004(2) 0.004(2) 0.009(2)
Cl' 0.032(5) 0.032(6) 0.034(4) 0.018(4) 0.001(3) -0.004(4)

loop_
_atom_type_symbol
_atom_type_description
_atom_type_scat_dispersion_real
_atom_type_scat_dispersion_imag
_atom_type_scat_source
C C 0.0033 0.0016 'International Tables Vol C Tables 4.2.6.8 and 6.1.1.4'
H H 0.0000 0.0000 'International Tables Vol C Tables 4.2.6.8 and 6.1.1.4'
Cl Cl 0.1484 0.1585 'International Tables Vol C Tables 4.2.6.8 and 6.1.1.4'
Br Br -0.2901 2.4595 'International Tables Vol C Tables 4.2.6.8 and 6.1.1.4'

loop_
_geom_angle_atom_site_label_1
_geom_angle_atom_site_label_2
_geom_angle_atom_site_label_3
_geom_angle
_geom_angle_site_symmetry_1
_geom_angle_site_symmetry_3
_geom_angle_publ_flag
C2 C1 C6 120.0 . . ?
C2 C1 C7 118.4(3) . . ?
C6 C1 C7 121.5(3) . . ?
C1 C2 C3 120.0 . . ?
C2 C3 C4 120.0 . . ?
C3 C4 C5 120.0 . . ?
C6 C5 C4 120.0 . . ?
C5 C6 C1 120.0 . . ?
C8 C7 C1 116.7(4) . . ?
C8 C7 Cl 102.2(4) . . ?
C1 C7 Cl 110.0(3) . . ?
C7 C8 Br 109.6(3) . . ?
C2' C1' C6' 120.0 . . ?
C2' C1' C7' 118.0(7) . . ?
C6' C1' C7' 122.0(7) . . ?
C3' C2' C1' 120.0 . . ?
C4' C3' C2' 120.0 . . ?
C3' C4' C5' 120.0 . . ?
C6' C5' C4' 120.0 . . ?
C5' C6' C1' 120.0 . . ?
C8' C7' C1' 112.5(11) . . ?
C8' C7' Br' 101.3(10) . . ?
C1' C7' Br' 109.1(8) . . ?
C7' C8' Cl' 101.3(11) . . ?

loop_
_geom_bond_atom_site_label_1
_geom_bond_atom_site_label_2
_geom_bond_distance
_geom_bond_site_symmetry_2
_geom_bond_publ_flag
C1 C2 1.3900 . ?
C1 C6 1.3900 . ?
C1 C7 1.534(5) . ?
C2 C3 1.3900 . ?
C3 C4 1.3900 . ?
C4 C5 1.3900 . ?
C5 C6 1.3900 . ?
C7 C8 1.449(6) . ?
C7 Cl 1.860(7) . ?
C8 Br 1.985(5) . ?
C1' C2' 1.3900 . ?
C1' C6' 1.3900 . ?
C1' C7' 1.535(12) . ?
C2' C3' 1.3900 . ?
C3' C4' 1.3900 . ?
C4' C5' 1.3900 . ?
C5' C6' 1.3900 . ?
C7' C8' 1.510(15) . ?
C7' Br' 1.987(14) . ?
C8' Cl' 1.834(17) . ?
